data_4086407
loop_
_publ_author_name
'Ruff, Andrew'
'Kirby, Christopher'
'Chan, Benny C.'
'O'Connor, Abby R.'

_publ_section_title
;
 Base-Free Transfer Hydrogenation of Ketones Using
 Cp*Ir(pyridinesulfonamide)Cl Precatalysts
;
_journal_name_full Organometallics
_journal_page_first 327
_journal_page_last 335
_journal_paper_doi 10.1021/acs.organomet.5b00864
_journal_volume 35
_journal_year 2016
_chemical_formula_sum 'C18 H26 Cl Ir N2 O2 S'
_chemical_formula_weight 562.12
_space_group_crystal_system monoclinic
_space_group_IT_number 14
_space_group_name_Hall '-P 2ybc'
_space_group_name_H-M_alt 'P 1 21/c 1'
_symmetry_space_group_name_Hall '-P 2ybc'
_symmetry_space_group_name_H-M 'P 1 21/c 1'
_atom_sites_solution_hydrogens geom
_audit_creation_method 'APEX2 v2013.6-2'
_cell_angle_alpha 90
_cell_angle_beta 94.8800(10)
_cell_angle_gamma 90
_cell_formula_units_Z 4
_cell_length_a 8.5309(5)
_cell_length_b 14.3726(9)
_cell_length_c 15.5996(10)
_cell_measurement_reflns_used 143
_cell_measurement_temperature 100.(2)
_cell_measurement_theta_max 28.4046
_cell_measurement_theta_min 3.1364
_cell_volume 1905.8(2)
_computing_cell_refinement 'APEX2 v2013.6-2 (Bruker AXS)'
_computing_data_collection 'Bruker Instrument Service v2013.10.0.0'
_computing_data_reduction 'SAINT V8.32B (Bruker AXS Inc., 2013)'
_computing_molecular_graphics 'Crystalmaker v.8.7.2 (CrystalMaker Software Ltd)'
_computing_publication_material 'APEX2 v2013.6-2 (Bruker AXS)'
_computing_structure_refinement 'SHELXL-2013 (Sheldrick, 2013)'
_computing_structure_solution 'SHELXS-97 (Sheldrick, 2008)'
_diffrn_ambient_temperature 100.(2)
_diffrn_detector_area_resol_mean 8.3333
_diffrn_measured_fraction_theta_full 1.000
_diffrn_measured_fraction_theta_max 0.946
_diffrn_measurement_device_type 'Bruker APEX II CCD'
_diffrn_measurement_method '\w and \f'
_diffrn_radiation_monochromator Graphite
_diffrn_radiation_type MoK\a
_diffrn_radiation_wavelength 0.71073
_diffrn_reflns_av_R_equivalents 0.0470
_diffrn_reflns_limit_h_max 11
_diffrn_reflns_limit_h_min -11
_diffrn_reflns_limit_k_max 19
_diffrn_reflns_limit_k_min -18
_diffrn_reflns_limit_l_max 21
_diffrn_reflns_limit_l_min -20
_diffrn_reflns_number 22677
_diffrn_reflns_theta_full 25.00
_diffrn_reflns_theta_max 28.80
_diffrn_reflns_theta_min 1.93
_diffrn_source 'fine-focus sealed tube'
_exptl_absorpt_coefficient_mu 7.270
_exptl_absorpt_correction_T_max 0.99977
_exptl_absorpt_correction_T_min 0.99932
_exptl_absorpt_correction_type multi-scan
_exptl_absorpt_process_details 'SADABS V2012/1 (Bruker AXS Inc.)'
_exptl_crystal_colour 'clear light yellow'
_exptl_crystal_density_diffrn 1.959
_exptl_crystal_density_method 'not measured'
_exptl_crystal_description Needle
_exptl_crystal_F_000 1096
_exptl_crystal_size_max 0.151
_exptl_crystal_size_mid 0.118
_exptl_crystal_size_min 0.077
_refine_diff_density_max 0.805
_refine_diff_density_min -0.918
_refine_ls_extinction_method none
_refine_ls_goodness_of_fit_ref 1.020
_refine_ls_hydrogen_treatment constr
_refine_ls_matrix_type full
_refine_ls_number_parameters 232
_refine_ls_number_reflns 4712
_refine_ls_number_restraints 0
_refine_ls_restrained_S_all 1.020
_refine_ls_R_factor_all 0.0362
_refine_ls_R_factor_gt 0.0243
_refine_ls_shift/su_max 0.001
_refine_ls_shift/su_mean 0.000
_refine_ls_structure_factor_coef Fsqd
_refine_ls_weighting_details 'w=1/[\s^2^(Fo^2^)+(0.0116P)^2^+2.6215P] where P=(Fo^2^+2Fc^2^)/3'
_refine_ls_weighting_scheme calc
_refine_ls_wR_factor_gt 0.0416
_refine_ls_wR_factor_ref 0.0451
_reflns_number_gt 3890
_reflns_number_total 4712
_reflns_threshold_expression 'I > 2\s(I)'
_cod_data_source_file om5b00864_si_002.cif
_cod_data_source_block 5
_cod_database_code 4086407

loop_
_space_group_symop_operation_xyz
'x, y, z'
'-x, y+1/2, -z+1/2'
'-x, -y, -z'
'x, -y-1/2, z-1/2'

loop_
_atom_site_type_symbol
_atom_site_label
_atom_site_fract_x
_atom_site_fract_y
_atom_site_fract_z
_atom_site_U_iso_or_equiv
_atom_site_adp_type
_atom_site_calc_flag
_atom_site_refinement_flags_adp
_atom_site_refinement_flags_occupancy
_atom_site_refinement_flags_posn
_atom_site_occupancy
_atom_site_disorder_assembly
_atom_site_disorder_group
Ir Ir1 0.67344(2) 0.23037(2) 0.16760(2) 0.00850(4) Uani d . . . 1 . .
Cl Cl1 0.79664(10) 0.16735(6) 0.04605(5) 0.01406(18) Uani d . . . 1 . .
S S1 0.81301(10) 0.41690(6) 0.07975(6) 0.01270(18) Uani d . . . 1 . .
O O1 0.9522(3) 0.38091(17) 0.12769(15) 0.0157(6) Uani d . . . 1 . .
N N2 0.6620(3) 0.36265(19) 0.10733(18) 0.0099(6) Uani d . . . 1 . .
C C17 0.5127(4) 0.3952(3) 0.0635(2) 0.0153(8) Uani d . . . 1 . .
H H17A 0.5087 0.3776 0.002 0.018 Uiso calc U . R 1 . .
H H17B 0.5086 0.4639 0.0668 0.018 Uiso calc U . R 1 . .
O O2 0.7882(3) 0.51670(17) 0.08407(16) 0.0191(6) Uani d . . . 1 . .
N N1 0.4620(3) 0.1949(2) 0.09421(18) 0.0109(6) Uani d . . . 1 . .
C C16 0.3698(4) 0.3548(2) 0.1024(2) 0.0135(8) Uani d . . . 1 . .
H H16A 0.3853 0.3596 0.1659 0.016 Uiso calc U . R 1 . .
H H16B 0.2756 0.3918 0.0829 0.016 Uiso calc U . R 1 . .
C C15 0.3425(4) 0.2556(2) 0.0778(2) 0.0133(8) Uani d . . . 1 . .
C C14 0.2013(4) 0.2254(3) 0.0358(2) 0.0214(8) Uani d . . . 1 . .
H H14 0.1174 0.2681 0.0239 0.026 Uiso calc U . R 1 . .
C C13 0.1826(5) 0.1334(3) 0.0112(3) 0.0241(9) Uani d . . . 1 . .
H H13 0.0863 0.1126 -0.0175 0.029 Uiso calc U . R 1 . .
C C12 0.3047(4) 0.0726(3) 0.0288(2) 0.0201(9) Uani d . . . 1 . .
H H12 0.2941 0.009 0.0127 0.024 Uiso calc U . R 1 . .
C C11 0.4435(4) 0.1052(2) 0.0701(2) 0.0143(8) Uani d . . . 1 . .
H H11 0.5285 0.0631 0.0819 0.017 Uiso calc U . R 1 . .
C C18 0.8338(4) 0.3941(3) -0.0302(2) 0.0164(8) Uani d . . . 1 . .
H H18A 0.9293 0.4244 -0.0472 0.025 Uiso calc U . R 1 . .
H H18B 0.7421 0.4185 -0.0652 0.025 Uiso calc U . R 1 . .
H H18C 0.8414 0.3268 -0.0391 0.025 Uiso calc U . R 1 . .
C C2 0.6189(4) 0.2520(2) 0.2987(2) 0.0125(8) Uani d . . . 1 . .
C C3 0.6108(4) 0.1532(3) 0.2785(2) 0.0145(8) Uani d . . . 1 . .
C C4 0.7612(4) 0.1236(3) 0.2565(2) 0.0148(8) Uani d . . . 1 . .
C C5 0.8667(4) 0.2036(3) 0.2641(2) 0.0148(8) Uani d . . . 1 . .
C C1 0.7792(4) 0.2812(2) 0.2913(2) 0.0134(8) Uani d . . . 1 . .
C C7 0.4942(4) 0.3078(3) 0.3368(2) 0.0198(8) Uani d . . . 1 . .
H H7A 0.5057 0.3015 0.3996 0.03 Uiso calc U . R 1 . .
H H7B 0.3903 0.285 0.3146 0.03 Uiso calc U . R 1 . .
H H7C 0.5048 0.3734 0.3213 0.03 Uiso calc U . R 1 . .
C C8 0.4657(4) 0.0953(3) 0.2817(2) 0.0192(8) Uani d . . . 1 . .
H H8A 0.4847 0.0331 0.259 0.029 Uiso calc U . R 1 . .
H H8B 0.3785 0.1246 0.2467 0.029 Uiso calc U . R 1 . .
H H8C 0.4389 0.0902 0.3414 0.029 Uiso calc U . R 1 . .
C C9 0.8103(5) 0.0273(3) 0.2334(2) 0.0232(9) Uani d . . . 1 . .
H H9A 0.8755 0.0002 0.2818 0.035 Uiso calc U . R 1 . .
H H9B 0.8708 0.0301 0.1828 0.035 Uiso calc U . R 1 . .
H H9C 0.7166 -0.0113 0.2204 0.035 Uiso calc U . R 1 . .
C C10 1.0384(4) 0.2005(3) 0.2524(3) 0.0250(10) Uani d . . . 1 . .
H H10A 1.0774 0.2639 0.2451 0.038 Uiso calc U . R 1 . .
H H10B 1.0557 0.1635 0.2013 0.038 Uiso calc U . R 1 . .
H H10C 1.0947 0.1721 0.3032 0.038 Uiso calc U . R 1 . .
C C6 0.8388(5) 0.3769(3) 0.3124(2) 0.0213(9) Uani d . . . 1 . .
H H6A 0.8386 0.3876 0.3744 0.032 Uiso calc U . R 1 . .
H H6B 0.7706 0.4227 0.2812 0.032 Uiso calc U . R 1 . .
H H6C 0.9462 0.3831 0.2953 0.032 Uiso calc U . R 1 . .

loop_
_atom_site_aniso_label
_atom_site_aniso_U_11
_atom_site_aniso_U_22
_atom_site_aniso_U_33
_atom_site_aniso_U_12
_atom_site_aniso_U_13
_atom_site_aniso_U_23
Ir1 0.00870(7) 0.00844(7) 0.00839(7) 0.00021(6) 0.00094(4) 0.00093(6)
Cl1 0.0143(4) 0.0142(4) 0.0141(4) 0.0000(3) 0.0042(3) -0.0026(3)
S1 0.0158(5) 0.0113(4) 0.0111(4) -0.0030(4) 0.0020(3) -0.0003(3)
O1 0.0129(13) 0.0210(14) 0.0133(13) -0.0047(11) 0.0011(10) 0.0005(11)
N2 0.0108(15) 0.0058(14) 0.0129(15) -0.0002(11) -0.0010(12) 0.0009(11)
C17 0.018(2) 0.0118(19) 0.0156(19) 0.0027(15) -0.0018(15) 0.0038(15)
O2 0.0245(15) 0.0108(14) 0.0230(14) -0.0041(11) 0.0066(12) -0.0022(11)
N1 0.0124(15) 0.0114(15) 0.0092(14) -0.0013(12) 0.0027(12) -0.0005(12)
C16 0.0097(18) 0.0121(19) 0.0183(19) 0.0031(14) -0.0008(14) -0.0019(15)
C15 0.0118(18) 0.016(2) 0.0123(17) -0.0009(14) 0.0041(14) -0.0015(14)
C14 0.0126(18) 0.029(2) 0.023(2) 0.0038(18) -0.0004(15) -0.0043(18)
C13 0.013(2) 0.029(2) 0.030(2) -0.0049(17) -0.0003(17) -0.0111(19)
C12 0.020(2) 0.020(2) 0.021(2) -0.0085(17) 0.0082(16) -0.0083(17)
C11 0.0147(19) 0.0124(19) 0.0162(19) -0.0006(15) 0.0027(15) -0.0024(15)
C18 0.021(2) 0.018(2) 0.0109(18) -0.0016(16) 0.0022(15) 0.0018(15)
C2 0.0170(18) 0.015(2) 0.0055(16) -0.0001(14) 0.0016(13) 0.0022(13)
C3 0.018(2) 0.019(2) 0.0068(17) 0.0013(16) 0.0009(14) 0.0063(15)
C4 0.0165(19) 0.018(2) 0.0095(17) 0.0047(15) -0.0008(14) 0.0032(15)
C5 0.0129(18) 0.024(2) 0.0063(17) 0.0033(15) -0.0029(14) 0.0056(15)
C1 0.0158(18) 0.017(2) 0.0072(17) -0.0027(15) -0.0005(14) 0.0032(14)
C7 0.024(2) 0.022(2) 0.0137(19) 0.0063(17) 0.0046(16) -0.0012(16)
C8 0.020(2) 0.022(2) 0.0157(19) -0.0065(17) 0.0040(16) 0.0069(16)
C9 0.027(2) 0.023(2) 0.020(2) 0.0113(18) 0.0025(17) 0.0065(17)
C10 0.011(2) 0.042(3) 0.022(2) 0.0022(18) -0.0016(16) 0.0082(19)
C6 0.028(2) 0.027(2) 0.0087(19) -0.0099(18) 0.0011(16) -0.0046(16)

loop_
_atom_type_symbol
_atom_type_description
_atom_type_scat_dispersion_real
_atom_type_scat_dispersion_imag
_atom_type_scat_source
C C 0.0033 0.0016 'International Tables Vol C Tables 4.2.6.8 and 6.1.1.4'
H H 0.0000 0.0000 'International Tables Vol C Tables 4.2.6.8 and 6.1.1.4'
N N 0.0061 0.0033 'International Tables Vol C Tables 4.2.6.8 and 6.1.1.4'
O O 0.0106 0.0060 'International Tables Vol C Tables 4.2.6.8 and 6.1.1.4'
S S 0.1246 0.1234 'International Tables Vol C Tables 4.2.6.8 and 6.1.1.4'
Cl Cl 0.1484 0.1585 'International Tables Vol C Tables 4.2.6.8 and 6.1.1.4'
Ir Ir -1.4442 7.9887 'International Tables Vol C Tables 4.2.6.8 and 6.1.1.4'

loop_
_geom_angle_atom_site_label_1
_geom_angle_atom_site_label_2
_geom_angle_atom_site_label_3
_geom_angle_site_symmetry_1
_geom_angle_site_symmetry_3
_geom_angle
N1 Ir1 N2 . . 88.33(11)
N1 Ir1 C4 . . 114.18(12)
N2 Ir1 C4 . . 157.34(12)
N1 Ir1 C3 . . 92.98(12)
N2 Ir1 C3 . . 144.14(12)
C4 Ir1 C3 . . 38.44(13)
N1 Ir1 C2 . . 107.76(12)
N2 Ir1 C2 . . 106.60(12)
C4 Ir1 C2 . . 65.47(13)
C3 Ir1 C2 . . 39.37(13)
N1 Ir1 C5 . . 153.56(12)
N2 Ir1 C5 . . 118.06(12)
C4 Ir1 C5 . . 39.38(13)
C3 Ir1 C5 . . 65.08(13)
C2 Ir1 C5 . . 65.19(13)
N1 Ir1 C1 . . 145.85(12)
N2 Ir1 C1 . . 95.27(12)
C4 Ir1 C1 . . 64.92(13)
C3 Ir1 C1 . . 64.91(13)
C2 Ir1 C1 . . 38.83(13)
C5 Ir1 C1 . . 38.24(13)
N1 Ir1 Cl1 . . 83.86(8)
N2 Ir1 Cl1 . . 89.71(8)
C4 Ir1 Cl1 . . 94.99(10)
C3 Ir1 Cl1 . . 126.08(10)
C2 Ir1 Cl1 . . 159.91(9)
C5 Ir1 Cl1 . . 97.03(10)
C1 Ir1 Cl1 . . 130.00(10)
O1 S1 O2 . . 116.49(15)
O1 S1 N2 . . 109.43(15)
O2 S1 N2 . . 110.24(15)
O1 S1 C18 . . 106.85(16)
O2 S1 C18 . . 104.75(16)
N2 S1 C18 . . 108.69(16)
C17 N2 S1 . . 114.0(2)
C17 N2 Ir1 . . 119.8(2)
S1 N2 Ir1 . . 123.35(16)
N2 C17 C16 . . 112.7(3)
N2 C17 H17A . . 109.1
C16 C17 H17A . . 109.1
N2 C17 H17B . . 109.1
C16 C17 H17B . . 109.1
H17A C17 H17B . . 107.8
C11 N1 C15 . . 119.8(3)
C11 N1 Ir1 . . 117.1(2)
C15 N1 Ir1 . . 122.9(2)
C15 C16 C17 . . 112.0(3)
C15 C16 H16A . . 109.2
C17 C16 H16A . . 109.2
C15 C16 H16B . . 109.2
C17 C16 H16B . . 109.2
H16A C16 H16B . . 107.9
N1 C15 C14 . . 119.8(3)
N1 C15 C16 . . 118.0(3)
C14 C15 C16 . . 122.1(3)
C13 C14 C15 . . 120.3(4)
C13 C14 H14 . . 119.8
C15 C14 H14 . . 119.8
C12 C13 C14 . . 119.2(4)
C12 C13 H13 . . 120.4
C14 C13 H13 . . 120.4
C13 C12 C11 . . 119.0(4)
C13 C12 H12 . . 120.5
C11 C12 H12 . . 120.5
N1 C11 C12 . . 122.0(3)
N1 C11 H11 . . 119.0
C12 C11 H11 . . 119.0
S1 C18 H18A . . 109.5
S1 C18 H18B . . 109.5
H18A C18 H18B . . 109.5
S1 C18 H18C . . 109.5
H18A C18 H18C . . 109.5
H18B C18 H18C . . 109.5
C1 C2 C3 . . 107.1(3)
C1 C2 C7 . . 125.9(3)
C3 C2 C7 . . 125.9(3)
C1 C2 Ir1 . . 71.60(19)
C3 C2 Ir1 . . 70.38(19)
C7 C2 Ir1 . . 132.2(2)
C4 C3 C2 . . 108.5(3)
C4 C3 C8 . . 127.4(3)
C2 C3 C8 . . 124.1(3)
C4 C3 Ir1 . . 70.7(2)
C2 C3 Ir1 . . 70.25(19)
C8 C3 Ir1 . . 125.0(2)
C3 C4 C5 . . 107.9(3)
C3 C4 C9 . . 127.6(3)
C5 C4 C9 . . 124.4(3)
C3 C4 Ir1 . . 70.8(2)
C5 C4 Ir1 . . 70.72(19)
C9 C4 Ir1 . . 126.2(2)
C1 C5 C4 . . 107.8(3)
C1 C5 C10 . . 127.1(3)
C4 C5 C10 . . 124.8(3)
C1 C5 Ir1 . . 71.48(19)
C4 C5 Ir1 . . 69.90(19)
C10 C5 Ir1 . . 128.0(2)
C5 C1 C2 . . 108.6(3)
C5 C1 C6 . . 127.5(3)
C2 C1 C6 . . 123.9(3)
C5 C1 Ir1 . . 70.28(19)
C2 C1 Ir1 . . 69.57(19)
C6 C1 Ir1 . . 127.5(2)
C2 C7 H7A . . 109.5
C2 C7 H7B . . 109.5
H7A C7 H7B . . 109.5
C2 C7 H7C . . 109.5
H7A C7 H7C . . 109.5
H7B C7 H7C . . 109.5
C3 C8 H8A . . 109.5
C3 C8 H8B . . 109.5
H8A C8 H8B . . 109.5
C3 C8 H8C . . 109.5
H8A C8 H8C . . 109.5
H8B C8 H8C . . 109.5
C4 C9 H9A . . 109.5
C4 C9 H9B . . 109.5
H9A C9 H9B . . 109.5
C4 C9 H9C . . 109.5
H9A C9 H9C . . 109.5
H9B C9 H9C . . 109.5
C5 C10 H10A . . 109.5
C5 C10 H10B . . 109.5
H10A C10 H10B . . 109.5
C5 C10 H10C . . 109.5
H10A C10 H10C . . 109.5
H10B C10 H10C . . 109.5
C1 C6 H6A . . 109.5
C1 C6 H6B . . 109.5
H6A C6 H6B . . 109.5
C1 C6 H6C . . 109.5
H6A C6 H6C . . 109.5
H6B C6 H6C . . 109.5

loop_
_geom_bond_atom_site_label_1
_geom_bond_atom_site_label_2
_geom_bond_site_symmetry_2
_geom_bond_distance
Ir1 N1 . 2.115(3)
Ir1 N2 . 2.120(3)
Ir1 C4 . 2.159(3)
Ir1 C3 . 2.160(3)
Ir1 C2 . 2.159(3)
Ir1 C5 . 2.170(3)
Ir1 C1 . 2.186(3)
Ir1 Cl1 . 2.4206(8)
S1 O1 . 1.444(3)
S1 O2 . 1.452(3)
S1 N2 . 1.596(3)
S1 C18 . 1.770(3)
N2 C17 . 1.469(4)
C17 C16 . 1.522(5)
C17 H17A . 0.99
C17 H17B . 0.99
N1 C11 . 1.349(4)
N1 C15 . 1.350(4)
C16 C15 . 1.490(5)
C16 H16A . 0.99
C16 H16B . 0.99
C15 C14 . 1.390(5)
C14 C13 . 1.382(5)
C14 H14 . 0.95
C13 C12 . 1.369(5)
C13 H13 . 0.95
C12 C11 . 1.382(5)
C12 H12 . 0.95
C11 H11 . 0.95
C18 H18A . 0.98
C18 H18B . 0.98
C18 H18C . 0.98
C2 C1 . 1.445(5)
C2 C3 . 1.455(5)
C2 C7 . 1.495(5)
C3 C4 . 1.422(5)
C3 C8 . 1.496(5)
C4 C5 . 1.459(5)
C4 C9 . 1.499(5)
C5 C1 . 1.427(5)
C5 C10 . 1.492(5)
C1 C6 . 1.492(5)
C7 H7A . 0.98
C7 H7B . 0.98
C7 H7C . 0.98
C8 H8A . 0.98
C8 H8B . 0.98
C8 H8C . 0.98
C9 H9A . 0.98
C9 H9B . 0.98
C9 H9C . 0.98
C10 H10A . 0.98
C10 H10B . 0.98
C10 H10C . 0.98
C6 H6A . 0.98
C6 H6B . 0.98
C6 H6C . 0.98

loop_
_cod_changelog_entry_id
_cod_changelog_entry_author
_cod_changelog_entry_date
_cod_changelog_entry_text
1 'Vaitkus, Antanas' 2022-05-09T04:20:00+03:00
;
 Removed the '&#x00E2;&#x0080;&#x0098;' and '&#x00E2;&#x0080;&#x0099;'
 sequences from the value of the '_computing_molecular_graphics' data item.
;
